data_4345719
loop_
_publ_author_name
'Batke, Sonja'
'Sietzen, Malte'
'Wadepohl, Hubert'
'Ballmann, Joachim'

_publ_section_title
;
 Synthesis of NPN-Coordinated Tantalum Alkyl Complexes and Their
 Hydrogenolysis: Isolation of a Terminal Tantalum Hydride Incorporating a
 Doubly Cyclometalated NPN Scaffold
;
_journal_name_full 'Inorganic Chemistry'
_journal_paper_doi 10.1021/acs.inorgchem.7b00277
_journal_year 2017
_chemical_formula_moiety 'C37 H40 N2 P Ta'
_chemical_formula_sum 'C37 H40 N2 P Ta'
_chemical_formula_weight 724.63
_chemical_properties_physical 'air-sensitive, moisture-sensitive'
_space_group_crystal_system triclinic
_space_group_IT_number 2
_space_group_name_Hall '-P 1'
_space_group_name_H-M_alt 'P -1'
_symmetry_cell_setting triclinic
_symmetry_Int_Tables_number 2
_symmetry_space_group_name_Hall '-P 1'
_symmetry_space_group_name_H-M 'P -1'
_atom_sites_solution_hydrogens geom
_atom_sites_solution_primary iterative
_atom_sites_solution_secondary difmap
_audit_block_code ba_sb24
_audit_creation_date 2016-09-05
_audit_creation_method
;
Olex2 1.2
(compiled Aug 23 2016 16:59:57 for OlexSys, GUI svn.r5221)
;
_audit_update_record '05.09.2016 16:37:32 CEST UTC+02:00  encif 1.46'
_cell_angle_alpha 101.690(8)
_cell_angle_beta 95.415(13)
_cell_angle_gamma 99.097(9)
_cell_formula_units_Z 2
_cell_length_a 8.697(4)
_cell_length_b 9.920(4)
_cell_length_c 22.130(11)
_cell_measurement_reflns_used 7800
_cell_measurement_temperature 100(2)
_cell_measurement_theta_max 31.17
_cell_measurement_theta_min 2.39
_cell_volume 1830.3(14)
_computing_cell_refinement
;
SAINT (see _computing_data_reduction). Includes estimated systematic errors
 of the unit cell constants from Monte Carlo simulations.
;
_computing_data_collection 'SMART-5.631 (Bruker AXS, 2003)'
_computing_data_reduction 'SAINT (Bruker AXS, 1997-2013),SADABS-2014_4 (Sheldrick and Bruker AXS, 1997-2014)'
_computing_molecular_graphics 'Olex2 (Dolomanov et al., 2009)'
_computing_publication_material 'encif (Wadepohl, 2009-15); encifer 1.5 (CCDC, 2014)'
_computing_structure_refinement 'ShelXL (Sheldrick, 2015)'
_computing_structure_solution 'SUPERFLIP (Palatinus, 2007-2009)'
_diffrn_ambient_environment 'perfluoro polyether oil / N~2~'
_diffrn_ambient_temperature 100(1)
_diffrn_detector 'CCD plate'
_diffrn_detector_area_resol_mean 8.19
_diffrn_detector_type CCD-PXL-KAF2
_diffrn_measured_fraction_theta_full 1.000
_diffrn_measured_fraction_theta_max 0.932
_diffrn_measurement_device 'three-circle diffractometer'
_diffrn_measurement_device_type 'Bruker AXS Smart 1000'
_diffrn_measurement_method '\f- and \w-scans'
_diffrn_measurement_specimen_support 'polyimid foil'
_diffrn_radiation_monochromator graphite
_diffrn_radiation_probe x-ray
_diffrn_radiation_type MoK\a
_diffrn_radiation_wavelength 0.71073
_diffrn_reflns_av_R_equivalents 0.0477
_diffrn_reflns_av_unetI/netI 0.0484
_diffrn_reflns_Laue_measured_fraction_full 1.000
_diffrn_reflns_Laue_measured_fraction_max 0.932
_diffrn_reflns_limit_h_max 12
_diffrn_reflns_limit_h_min -13
_diffrn_reflns_limit_k_max 14
_diffrn_reflns_limit_k_min -14
_diffrn_reflns_limit_l_max 33
_diffrn_reflns_limit_l_min -33
_diffrn_reflns_number 47423
_diffrn_reflns_point_group_measured_fraction_full 1.000
_diffrn_reflns_point_group_measured_fraction_max 0.932
_diffrn_reflns_theta_full 25.242
_diffrn_reflns_theta_max 32.462
_diffrn_reflns_theta_min 0.948
_diffrn_source 'sealed X-Ray tube (Mo)'
_diffrn_source_type 'fine focus tube'
_diffrn_standards_number 0
_exptl_absorpt_coefficient_mu 3.070
_exptl_absorpt_correction_T_max 0.7792
_exptl_absorpt_correction_T_min 0.6660
_exptl_absorpt_correction_type multi-scan
_exptl_absorpt_process_details
;
multi-scan from symmetry-related measurements (Blessing 1995)
SADABS (see _computing_data_reduction)
;
_exptl_crystal_colour yellow
_exptl_crystal_density_diffrn 1.315
_exptl_crystal_description plate
_exptl_crystal_F_000 728
_exptl_crystal_size_max 0.150
_exptl_crystal_size_mid 0.100
_exptl_crystal_size_min 0.040
_refine_diff_density_max 2.841
_refine_diff_density_min -2.227
_refine_diff_density_rms 0.136
_refine_ls_extinction_method none
_refine_ls_goodness_of_fit_ref 1.076
_refine_ls_hydrogen_treatment constr
_refine_ls_matrix_type full
_refine_ls_number_parameters 416
_refine_ls_number_reflns 12319
_refine_ls_number_restraints 99
_refine_ls_restrained_S_all 1.072
_refine_ls_R_factor_all 0.0420
_refine_ls_R_factor_gt 0.0338
_refine_ls_shift/su_max 0.001
_refine_ls_shift/su_mean 0.000
_refine_ls_structure_factor_coef Fsqd
_refine_ls_weighting_details 'w=1/[\s^2^(Fo^2^)+(0.0271P)^2^+1.8302P] where P=(Fo^2^+2Fc^2^)/3'
_refine_ls_weighting_scheme calc
_refine_ls_wR_factor_gt 0.0680
_refine_ls_wR_factor_ref 0.0702
_reflns_Friedel_coverage 0.000
_reflns_number_gt 10950
_reflns_number_total 12319
_reflns_threshold_expression 'I > 2\s(I)'
_cod_data_source_file ic7b00277_si_002.cif
_cod_data_source_block ba_sb24_sq
_cod_original_cell_volume 1830.3(15)
_cod_database_code 4345719
_audit_block_refno 2320
_shelx_space_group_comment
;
The symmetry employed for this shelxl refinement is uniquely defined
by the following loop, which should always be used as a source of
symmetry information in preference to the above space-group names.
They are only intended as comments.
;
_shelx_estimated_absorpt_t_max 0.887
_shelx_estimated_absorpt_t_min 0.656
_shelxl_version_number 2014/7
_olex2_refinement_description
;
1. Fixed Uiso
 At 1.2 times of:
  All C(H) groups, All C(H,H) groups
 At 1.5 times of:
  All C(H,H,H) groups
2. Restrained distances
 C30A-C34A \\sim C32A-C34A \\sim C30B-C34B \\sim C32B-C34B
 with sigma of 0.02
 P-C28A \\sim P-C28B
 with sigma of 0.02
3. Restrained atomic chiral volume
 C31A, C31B
 fixed at 0 with sigma of 0.1
4. Uiso/Uaniso restraints and constraints
C28A \\sim C29A \\sim C30A \\sim C31A \\sim C32A \\sim C33A \\sim C34A: within
0.5A with sigma of 0.02 and sigma for terminal atoms of 0.02
C28B \\sim C29B \\sim C30B \\sim C31B \\sim C32B \\sim C33B \\sim C34B: within
0.5A with sigma of 0.02 and sigma for terminal atoms of 0.02
5. Rigid body (RIGU) restrains
 C28A, C29A, C30A, C31A, C32A, C33A, C34A
 with sigma for 1-2 distances of 0.004 and sigma for 1-3 distances of 0.004
 C28B, C29B, C30B, C31B, C32B, C33B, C34B
 with sigma for 1-2 distances of 0.004 and sigma for 1-3 distances of 0.004
6. Others
 Sof(C28B)=Sof(C29B)=Sof(H29B)=Sof(C30B)=Sof(H30B)=Sof(C31B)=Sof(C32B)=
 Sof(H32B)=Sof(C33B)=Sof(H33B)=Sof(C34B)=Sof(H34D)=Sof(H34E)=Sof(H34F)=1-FVAR(1)
 Sof(C28A)=Sof(C29A)=Sof(H29A)=Sof(C30A)=Sof(H30A)=Sof(C31A)=Sof(C32A)=
 Sof(H32A)=Sof(C33A)=Sof(H33A)=Sof(C34A)=Sof(H34A)=Sof(H34B)=Sof(H34C)=FVAR(1)
7.a Secondary CH2 refined with riding coordinates:
 C1(H1A,H1B), C8(H8A,H8B)
7.b Aromatic/amide H refined with riding coordinates:
 C4(H4), C5(H5), C6(H6), C7(H7), C11(H11), C12(H12), C13(H13), C14(H14),
 C16(H16), C17(H17), C18(H18), C19(H19), C20(H20), C22(H22), C23(H23), C25(H25),
  C26(H26), C29A(H29A), C30A(H30A), C32A(H32A), C33A(H33A), C29B(H29B),
 C30B(H30B), C32B(H32B), C33B(H33B)
7.c Fitted hexagon refined as free rotating group:
 C28A(C29A,C30A,C31A,C32A,C33A), C28B(C29B,C30B,C31B,C32B,C33B)
7.d Idealised Me refined as rotating group:
 C27(H27A,H27B,H27C), C34A(H34A,H34B,H34C), C34B(H34D,H34E,H34F), C35(H35A,
 H35B,H35C), C36(H36A,H36B,H36C), C37(H37A,H37B,H37C)
;
_olex2_submission_special_instructions 'No special instructions were received'
_platon_squeeze_void_probe_radius 1.20

loop_
_symmetry_equiv_pos_as_xyz
'x, y, z'
'-x, -y, -z'

loop_
_atom_site_label
_atom_site_type_symbol
_atom_site_fract_x
_atom_site_fract_y
_atom_site_fract_z
_atom_site_U_iso_or_equiv
_atom_site_adp_type
_atom_site_occupancy
_atom_site_site_symmetry_order
_atom_site_calc_flag
_atom_site_refinement_flags_posn
_atom_site_refinement_flags_adp
_atom_site_refinement_flags_occupancy
_atom_site_disorder_assembly
_atom_site_disorder_group
Ta Ta 1.07061(2) 0.71944(2) 0.24948(2) 0.01216(3) Uani 1 1 d . . . . .
P P 0.75612(8) 0.67766(7) 0.25861(3) 0.01366(12) Uani 1 1 d D . . . .
N1 N 1.0736(3) 0.8409(2) 0.33747(10) 0.0139(4) Uani 1 1 d . . . . .
N2 N 0.9717(3) 0.7503(2) 0.16872(10) 0.0145(4) Uani 1 1 d . . . . .
C1 C 0.7361(3) 0.8103(3) 0.32640(13) 0.0165(5) Uani 1 1 d . . . . .
H1A H 0.6252 0.8224 0.3257 0.020 Uiso 1 1 calc R . . . .
H1B H 0.7674 0.7798 0.3650 0.020 Uiso 1 1 calc R . . . .
C2 C 0.8384(3) 0.9465(3) 0.32563(12) 0.0151(5) Uani 1 1 d . . . . .
C3 C 1.0029(3) 0.9608(3) 0.33618(12) 0.0142(5) Uani 1 1 d . . . . .
C4 C 1.0950(3) 1.0936(3) 0.34331(13) 0.0168(5) Uani 1 1 d . . . . .
H4 H 1.2058 1.1058 0.3528 0.020 Uiso 1 1 calc R . . . .
C5 C 1.0265(4) 1.2072(3) 0.33662(14) 0.0222(6) Uani 1 1 d . . . . .
H5 H 1.0904 1.2970 0.3422 0.027 Uiso 1 1 calc R . . . .
C6 C 0.8648(4) 1.1910(3) 0.32183(14) 0.0235(6) Uani 1 1 d . . . . .
H6 H 0.8183 1.2682 0.3154 0.028 Uiso 1 1 calc R . . . .
C7 C 0.7726(3) 1.0615(3) 0.31653(14) 0.0205(6) Uani 1 1 d . . . . .
H7 H 0.6620 1.0504 0.3065 0.025 Uiso 1 1 calc R . . . .
C8 C 0.6537(3) 0.7251(3) 0.19158(13) 0.0165(5) Uani 1 1 d . . . . .
H8A H 0.5386 0.7071 0.1921 0.020 Uiso 1 1 calc R . . . .
H8B H 0.6884 0.8253 0.1920 0.020 Uiso 1 1 calc R . . . .
C9 C 0.6970(3) 0.6342(3) 0.13566(13) 0.0179(5) Uani 1 1 d . . . . .
C10 C 0.8566(3) 0.6413(3) 0.12772(13) 0.0185(5) Uani 1 1 d . . . . .
C11 C 0.9013(4) 0.5425(4) 0.08209(15) 0.0290(7) Uani 1 1 d . . . . .
H11 H 1.0094 0.5447 0.0779 0.035 Uiso 1 1 calc R . . . .
C12 C 0.7876(5) 0.4403(5) 0.04257(19) 0.0491(12) Uani 1 1 d . . . . .
H12 H 0.8184 0.3728 0.0113 0.059 Uiso 1 1 calc R . . . .
C13 C 0.6303(4) 0.4359(5) 0.04831(18) 0.0452(11) Uani 1 1 d . . . . .
H13 H 0.5529 0.3675 0.0203 0.054 Uiso 1 1 calc R . . . .
C14 C 0.5860(4) 0.5317(4) 0.09500(15) 0.0300(7) Uani 1 1 d . . . . .
H14 H 0.4778 0.5274 0.0994 0.036 Uiso 1 1 calc R . . . .
C15 C 0.6324(3) 0.5182(3) 0.26687(14) 0.0188(5) Uani 1 1 d . . . . .
C16 C 0.6206(4) 0.3952(3) 0.22203(16) 0.0256(6) Uani 1 1 d . . . . .
H16 H 0.6809 0.3936 0.1883 0.031 Uiso 1 1 calc R . . . .
C17 C 0.5204(4) 0.2740(4) 0.2265(2) 0.0363(8) Uani 1 1 d . . . . .
H17 H 0.5101 0.1910 0.1951 0.044 Uiso 1 1 calc R . . . .
C18 C 0.4363(4) 0.2743(4) 0.2761(2) 0.0399(9) Uani 1 1 d . . . . .
H18 H 0.3677 0.1917 0.2788 0.048 Uiso 1 1 calc R . . . .
C19 C 0.4516(4) 0.3939(4) 0.32178(19) 0.0360(8) Uani 1 1 d . . . . .
H19 H 0.3957 0.3930 0.3566 0.043 Uiso 1 1 calc R . . . .
C20 C 0.5481(3) 0.5160(4) 0.31737(16) 0.0251(6) Uani 1 1 d . . . . .
H20 H 0.5568 0.5986 0.3489 0.030 Uiso 1 1 calc R . . . .
C21 C 1.1714(3) 0.8455(3) 0.39301(13) 0.0161(5) Uani 1 1 d . . . . .
C22 C 1.1525(3) 0.9271(3) 0.45034(13) 0.0207(6) Uani 1 1 d . . . . .
H22 H 1.0733 0.9831 0.4523 0.025 Uiso 1 1 calc R . . . .
C23 C 1.2475(4) 0.9276(3) 0.50437(14) 0.0241(6) Uani 1 1 d . . . . .
H23 H 1.2326 0.9845 0.5426 0.029 Uiso 1 1 calc R . . . .
C24 C 1.3646(4) 0.8461(4) 0.50369(14) 0.0238(6) Uani 1 1 d . . . . .
C25 C 1.3827(4) 0.7654(4) 0.44704(14) 0.0246(6) Uani 1 1 d . . . . .
H25 H 1.4616 0.7091 0.4453 0.029 Uiso 1 1 calc R . . . .
C26 C 1.2886(3) 0.7642(3) 0.39259(13) 0.0201(6) Uani 1 1 d . . . . .
H26 H 1.3041 0.7072 0.3545 0.024 Uiso 1 1 calc R . . . .
C27 C 1.4676(4) 0.8461(4) 0.56285(15) 0.0330(8) Uani 1 1 d . . . . .
H27A H 1.5031 0.9425 0.5867 0.049 Uiso 1 1 calc GR . . . .
H27B H 1.5590 0.8040 0.5522 0.049 Uiso 1 1 calc GR . . . .
H27C H 1.4074 0.7916 0.5879 0.049 Uiso 1 1 calc GR . . . .
C28A C 1.0328(6) 0.8736(5) 0.1478(2) 0.0129(16) Uani 0.495(8) 1 d D U P A 1
C29A C 1.0045(7) 1.0033(6) 0.1773(2) 0.0159(16) Uani 0.495(8) 1 d G U P A 1
H29A H 0.9456 1.0103 0.2115 0.019 Uiso 0.495(8) 1 calc R . P A 1
C30A C 1.0624(7) 1.1226(5) 0.1569(3) 0.0213(17) Uani 0.495(8) 1 d DG U P A 1
H30A H 1.0430 1.2112 0.1770 0.026 Uiso 0.495(8) 1 calc R . P A 1
C31A C 1.1486(7) 1.1122(4) 0.1069(3) 0.0194(15) Uani 0.495(8) 1 d G U P A 1
C32A C 1.1769(7) 0.9826(4) 0.0773(2) 0.0285(17) Uani 0.495(8) 1 d DG U P A 1
H32A H 1.2358 0.9755 0.0431 0.034 Uiso 0.495(8) 1 calc R . P A 1
C33A C 1.1190(7) 0.8633(4) 0.0978(2) 0.0237(16) Uani 0.495(8) 1 d G U P A 1
H33A H 1.1383 0.7746 0.0776 0.028 Uiso 0.495(8) 1 calc R . P A 1
C34A C 1.2118(14) 1.2423(9) 0.0828(5) 0.027(2) Uani 0.495(8) 1 d D U P A 1
H34A H 1.1243 1.2864 0.0705 0.041 Uiso 0.495(8) 1 calc GR . P A 1
H34B H 1.2664 1.2146 0.0468 0.041 Uiso 0.495(8) 1 calc GR . P A 1
H34C H 1.2852 1.3089 0.1158 0.041 Uiso 0.495(8) 1 calc GR . P A 1
C28B C 1.0114(7) 0.8700(5) 0.1400(2) 0.0186(19) Uani 0.505(8) 1 d D U P A 2
C29B C 1.0528(7) 1.0026(6) 0.17887(17) 0.0169(16) Uani 0.505(8) 1 d G U P A 2
H29B H 1.0457 1.0146 0.2222 0.020 Uiso 0.505(8) 1 calc R . P A 2
C30B C 1.1044(7) 1.1176(5) 0.1544(2) 0.0221(16) Uani 0.505(8) 1 d DG U P A 2
H30B H 1.1326 1.2082 0.1809 0.026 Uiso 0.505(8) 1 calc R . P A 2
C31B C 1.1147(7) 1.1001(4) 0.0911(3) 0.0265(19) Uani 0.505(8) 1 d G U P A 2
C32B C 1.0733(7) 0.9675(5) 0.05221(19) 0.0268(16) Uani 0.505(8) 1 d DG U P A 2
H32B H 1.0803 0.9555 0.0089 0.032 Uiso 0.505(8) 1 calc R . P A 2
C33B C 1.0217(7) 0.8525(4) 0.0767(2) 0.0229(14) Uani 0.505(8) 1 d G U P A 2
H33B H 0.9935 0.7618 0.0501 0.028 Uiso 0.505(8) 1 calc R . P A 2
C34B C 1.1757(17) 1.2259(11) 0.0638(5) 0.041(3) Uani 0.505(8) 1 d D U P A 2
H34D H 1.1453 1.3103 0.0873 0.061 Uiso 0.505(8) 1 calc GR . P A 2
H34E H 1.1304 1.2086 0.0201 0.061 Uiso 0.505(8) 1 calc GR . P A 2
H34F H 1.2905 1.2392 0.0666 0.061 Uiso 0.505(8) 1 calc GR . P A 2
C35 C 1.2049(4) 0.5726(3) 0.19930(16) 0.0252(6) Uani 1 1 d . . . . .
H35A H 1.1369 0.4809 0.1838 0.038 Uiso 1 1 calc GR . . . .
H35B H 1.2945 0.5636 0.2276 0.038 Uiso 1 1 calc GR . . . .
H35C H 1.2429 0.6081 0.1642 0.038 Uiso 1 1 calc GR . . . .
C36 C 1.0272(4) 0.5331(3) 0.29062(15) 0.0233(6) Uani 1 1 d . . . . .
H36A H 0.9693 0.5538 0.3263 0.035 Uiso 1 1 calc GR . . . .
H36B H 1.1278 0.5092 0.3045 0.035 Uiso 1 1 calc GR . . . .
H36C H 0.9654 0.4541 0.2593 0.035 Uiso 1 1 calc GR . . . .
C37 C 1.3039(3) 0.8618(3) 0.25280(12) 0.0118(4) Uani 1 1 d . . . . .
H37A H 1.3308 0.8563 0.2105 0.018 Uiso 1 1 calc GR . . . .
H37B H 1.3859 0.8322 0.2779 0.018 Uiso 1 1 calc GR . . . .
H37C H 1.2960 0.9584 0.2715 0.018 Uiso 1 1 calc GR . . . .

loop_
_atom_site_aniso_label
_atom_site_aniso_U_11
_atom_site_aniso_U_22
_atom_site_aniso_U_33
_atom_site_aniso_U_23
_atom_site_aniso_U_13
_atom_site_aniso_U_12
Ta 0.00994(5) 0.01251(5) 0.01433(5) 0.00251(3) 0.00155(3) 0.00361(3)
P 0.0114(3) 0.0150(3) 0.0144(3) 0.0029(2) 0.0021(2) 0.0021(2)
N1 0.0136(10) 0.0139(10) 0.0149(11) 0.0032(8) 0.0006(8) 0.0050(8)
N2 0.0131(10) 0.0167(11) 0.0142(10) 0.0036(8) 0.0026(8) 0.0036(8)
C1 0.0137(11) 0.0185(13) 0.0166(13) 0.0011(10) 0.0048(10) 0.0027(9)
C2 0.0154(12) 0.0177(12) 0.0107(11) -0.0005(9) 0.0004(9) 0.0039(9)
C3 0.0142(11) 0.0160(12) 0.0128(12) 0.0027(9) 0.0008(9) 0.0048(9)
C4 0.0162(12) 0.0166(12) 0.0174(13) 0.0037(10) 0.0010(10) 0.0032(10)
C5 0.0262(15) 0.0172(13) 0.0234(15) 0.0038(11) 0.0056(12) 0.0043(11)
C6 0.0294(15) 0.0202(14) 0.0236(15) 0.0053(12) 0.0016(12) 0.0132(12)
C7 0.0176(13) 0.0250(14) 0.0205(14) 0.0043(11) 0.0003(11) 0.0107(11)
C8 0.0133(11) 0.0191(13) 0.0170(13) 0.0031(10) 0.0002(10) 0.0046(9)
C9 0.0166(12) 0.0219(13) 0.0138(12) 0.0025(10) 0.0000(10) 0.0023(10)
C10 0.0176(12) 0.0227(14) 0.0147(13) 0.0035(10) 0.0023(10) 0.0030(10)
C11 0.0211(14) 0.0340(18) 0.0258(16) -0.0068(13) 0.0058(12) 0.0019(12)
C12 0.038(2) 0.053(3) 0.037(2) -0.0280(19) 0.0099(17) -0.0055(18)
C13 0.0293(18) 0.057(3) 0.0298(19) -0.0217(17) 0.0000(15) -0.0088(17)
C14 0.0178(14) 0.043(2) 0.0225(16) -0.0012(14) -0.0015(12) -0.0019(13)
C15 0.0118(11) 0.0209(13) 0.0250(14) 0.0097(11) 0.0001(10) 0.0023(10)
C16 0.0227(14) 0.0211(14) 0.0310(17) 0.0057(12) -0.0016(12) 0.0006(11)
C17 0.0301(17) 0.0203(16) 0.054(2) 0.0072(15) -0.0051(16) -0.0012(13)
C18 0.0254(16) 0.0283(18) 0.071(3) 0.0304(19) 0.0013(17) -0.0037(14)
C19 0.0217(15) 0.042(2) 0.053(2) 0.0292(19) 0.0099(15) 0.0039(14)
C20 0.0182(13) 0.0303(16) 0.0308(16) 0.0163(13) 0.0049(12) 0.0031(12)
C21 0.0137(11) 0.0196(13) 0.0148(12) 0.0038(10) 0.0002(9) 0.0033(10)
C22 0.0186(13) 0.0296(15) 0.0165(13) 0.0045(11) 0.0029(10) 0.0128(11)
C23 0.0246(14) 0.0342(17) 0.0136(13) 0.0017(12) 0.0020(11) 0.0110(12)
C24 0.0213(14) 0.0362(17) 0.0168(14) 0.0084(12) 0.0010(11) 0.0114(12)
C25 0.0218(14) 0.0370(17) 0.0192(14) 0.0085(13) 0.0009(11) 0.0161(13)
C26 0.0231(14) 0.0236(14) 0.0161(13) 0.0037(11) 0.0031(11) 0.0119(11)
C27 0.0306(17) 0.054(2) 0.0172(15) 0.0098(15) -0.0012(13) 0.0168(16)
C28A 0.010(3) 0.023(4) 0.010(3) 0.007(2) 0.004(2) 0.011(2)
C29A 0.012(4) 0.017(3) 0.019(3) 0.004(2) 0.002(2) 0.003(2)
C30A 0.019(4) 0.021(3) 0.023(3) 0.002(2) 0.005(2) 0.004(2)
C31A 0.016(3) 0.019(3) 0.021(3) 0.002(2) -0.001(3) -0.001(2)
C32A 0.042(4) 0.022(3) 0.023(3) 0.005(2) 0.016(3) 0.003(2)
C33A 0.036(4) 0.020(3) 0.018(3) 0.003(2) 0.015(3) 0.007(2)
C34A 0.035(5) 0.020(3) 0.026(5) 0.009(3) 0.007(4) -0.001(3)
C28B 0.016(3) 0.019(3) 0.019(3) 0.005(2) -0.001(2) -0.002(2)
C29B 0.013(4) 0.023(3) 0.014(3) 0.005(2) 0.000(2) 0.002(2)
C30B 0.023(4) 0.019(3) 0.027(3) 0.010(2) 0.002(2) 0.004(2)
C31B 0.027(4) 0.029(3) 0.028(3) 0.016(2) 0.004(3) 0.006(3)
C32B 0.037(4) 0.026(3) 0.021(3) 0.012(2) 0.009(3) 0.007(2)
C33B 0.030(4) 0.024(3) 0.017(3) 0.007(2) 0.005(2) 0.009(2)
C34B 0.050(7) 0.033(5) 0.042(7) 0.021(5) 0.006(5) 0.001(4)
C35 0.0201(14) 0.0226(15) 0.0325(17) 0.0011(12) 0.0032(12) 0.0092(11)
C36 0.0226(14) 0.0174(13) 0.0311(16) 0.0090(12) -0.0014(12) 0.0055(11)
C37 0.0120(11) 0.0123(11) 0.0111(11) 0.0013(9) 0.0008(9) 0.0043(8)

loop_
_atom_type_symbol
_atom_type_description
_atom_type_scat_dispersion_real
_atom_type_scat_dispersion_imag
_atom_type_scat_source
C C 0.0033 0.0016 'International Tables Vol C Tables 4.2.6.8 and 6.1.1.4'
H H 0.0000 0.0000 'International Tables Vol C Tables 4.2.6.8 and 6.1.1.4'
N N 0.0061 0.0033 'International Tables Vol C Tables 4.2.6.8 and 6.1.1.4'
P P 0.1023 0.0942 'International Tables Vol C Tables 4.2.6.8 and 6.1.1.4'
Ta Ta -0.7052 6.5227 'International Tables Vol C Tables 4.2.6.8 and 6.1.1.4'

loop_
_geom_angle_atom_site_label_1
_geom_angle_atom_site_label_2
_geom_angle_atom_site_label_3
_geom_angle
N1 Ta P 80.19(6)
N1 Ta C35 139.69(11)
N1 Ta C36 87.63(11)
N1 Ta C37 83.19(9)
N2 Ta P 75.95(7)
N2 Ta N1 126.85(9)
N2 Ta C35 90.93(11)
N2 Ta C36 129.19(11)
N2 Ta C37 96.25(9)
C35 Ta P 128.07(9)
C35 Ta C36 75.67(13)
C35 Ta C37 78.65(11)
C36 Ta P 75.16(8)
C36 Ta C37 127.16(10)
C37 Ta P 151.53(7)
C1 P Ta 104.55(9)
C1 P C8 105.52(13)
C8 P Ta 108.29(9)
C15 P Ta 127.50(9)
C15 P C1 104.88(13)
C15 P C8 104.34(13)
C3 N1 Ta 112.42(17)
C21 N1 Ta 128.70(18)
C21 N1 C3 115.9(2)
C10 N2 Ta 120.57(18)
C10 N2 C28B 111.0(3)
C28A N2 Ta 119.2(3)
C28A N2 C10 119.6(3)
C28B N2 Ta 128.2(3)
P C1 H1A 109.8
P C1 H1B 109.8
H1A C1 H1B 108.2
C2 C1 P 109.58(18)
C2 C1 H1A 109.8
C2 C1 H1B 109.8
C3 C2 C1 120.0(2)
C7 C2 C1 120.9(2)
C7 C2 C3 119.1(3)
C2 C3 N1 120.2(2)
C4 C3 N1 121.0(2)
C4 C3 C2 118.8(2)
C3 C4 H4 119.6
C5 C4 C3 120.7(3)
C5 C4 H4 119.6
C4 C5 H5 119.8
C4 C5 C6 120.4(3)
C6 C5 H5 119.8
C5 C6 H6 120.3
C7 C6 C5 119.3(3)
C7 C6 H6 120.3
C2 C7 H7 119.3
C6 C7 C2 121.4(3)
C6 C7 H7 119.3
P C8 H8A 110.7
P C8 H8B 110.7
H8A C8 H8B 108.8
C9 C8 P 105.11(19)
C9 C8 H8A 110.7
C9 C8 H8B 110.7
C10 C9 C8 119.2(2)
C14 C9 C8 121.7(3)
C14 C9 C10 118.7(3)
C9 C10 N2 118.8(2)
C11 C10 N2 121.1(3)
C11 C10 C9 120.0(3)
C10 C11 H11 120.1
C10 C11 C12 119.8(3)
C12 C11 H11 120.1
C11 C12 H12 119.7
C13 C12 C11 120.6(3)
C13 C12 H12 119.7
C12 C13 H13 120.2
C12 C13 C14 119.6(3)
C14 C13 H13 120.2
C9 C14 H14 119.4
C13 C14 C9 121.2(3)
C13 C14 H14 119.4
C16 C15 P 119.7(2)
C16 C15 C20 118.8(3)
C20 C15 P 121.5(2)
C15 C16 H16 120.0
C15 C16 C17 120.1(3)
C17 C16 H16 120.0
C16 C17 H17 119.9
C18 C17 C16 120.3(4)
C18 C17 H17 119.9
C17 C18 H18 120.0
C19 C18 C17 120.0(3)
C19 C18 H18 120.0
C18 C19 H19 119.8
C18 C19 C20 120.4(3)
C20 C19 H19 119.8
C15 C20 H20 119.8
C19 C20 C15 120.3(3)
C19 C20 H20 119.8
C22 C21 N1 122.1(2)
C26 C21 N1 120.5(2)
C26 C21 C22 117.3(3)
C21 C22 H22 119.5
C23 C22 C21 121.1(3)
C23 C22 H22 119.5
C22 C23 H23 119.3
C22 C23 C24 121.3(3)
C24 C23 H23 119.3
C23 C24 C27 121.3(3)
C25 C24 C23 117.4(3)
C25 C24 C27 121.3(3)
C24 C25 H25 119.1
C24 C25 C26 121.8(3)
C26 C25 H25 119.1
C21 C26 H26 119.5
C25 C26 C21 121.0(3)
C25 C26 H26 119.5
C24 C27 H27A 109.5
C24 C27 H27B 109.5
C24 C27 H27C 109.5
H27A C27 H27B 109.5
H27A C27 H27C 109.5
H27B C27 H27C 109.5
C29A C28A N2 119.9(3)
C29A C28A C33A 120.0
C33A C28A N2 120.1(3)
C28A C29A H29A 120.0
C28A C29A C30A 120.0
C30A C29A H29A 120.0
C29A C30A H30A 120.0
C29A C30A C31A 120.0
C31A C30A H30A 120.0
C30A C31A C34A 121.0(5)
C32A C31A C30A 120.0
C32A C31A C34A 119.0(5)
C31A C32A H32A 120.0
C31A C32A C33A 120.0
C33A C32A H32A 120.0
C28A C33A H33A 120.0
C32A C33A C28A 120.0
C32A C33A H33A 120.0
C31A C34A H34A 109.5
C31A C34A H34B 109.5
C31A C34A H34C 109.5
H34A C34A H34B 109.5
H34A C34A H34C 109.5
H34B C34A H34C 109.5
C29B C28B N2 118.0(3)
C29B C28B C33B 120.0
C33B C28B N2 121.8(3)
C28B C29B H29B 120.0
C28B C29B C30B 120.0
C30B C29B H29B 120.0
C29B C30B H30B 120.0
C31B C30B C29B 120.0
C31B C30B H30B 120.0
C30B C31B C34B 120.4(5)
C32B C31B C30B 120.0
C32B C31B C34B 119.5(5)
C31B C32B H32B 120.0
C31B C32B C33B 120.0
C33B C32B H32B 120.0
C28B C33B H33B 120.0
C32B C33B C28B 120.0
C32B C33B H33B 120.0
C31B C34B H34D 109.5
C31B C34B H34E 109.5
C31B C34B H34F 109.5
H34D C34B H34E 109.5
H34D C34B H34F 109.5
H34E C34B H34F 109.5
Ta C35 H35A 109.5
Ta C35 H35B 109.5
Ta C35 H35C 109.5
H35A C35 H35B 109.5
H35A C35 H35C 109.5
H35B C35 H35C 109.5
Ta C36 H36A 109.5
Ta C36 H36B 109.5
Ta C36 H36C 109.5
H36A C36 H36B 109.5
H36A C36 H36C 109.5
H36B C36 H36C 109.5
Ta C37 H37A 109.5
Ta C37 H37B 109.5
Ta C37 H37C 109.5
H37A C37 H37B 109.5
H37A C37 H37C 109.5
H37B C37 H37C 109.5

loop_
_geom_bond_atom_site_label_1
_geom_bond_atom_site_label_2
_geom_bond_distance
Ta P 2.7337(15)
Ta N1 2.067(2)
Ta N2 2.011(2)
Ta C35 2.201(3)
Ta C36 2.216(3)
Ta C37 2.267(3)
P C1 1.826(3)
P C8 1.839(3)
P C15 1.819(3)
N1 C3 1.427(3)
N1 C21 1.416(3)
N2 C10 1.443(4)
N2 C28A 1.436(4)
N2 C28B 1.466(4)
C1 H1A 0.9900
C1 H1B 0.9900
C1 C2 1.500(4)
C2 C3 1.408(4)
C2 C7 1.396(4)
C3 C4 1.400(4)
C4 H4 0.9500
C4 C5 1.382(4)
C5 H5 0.9500
C5 C6 1.390(4)
C6 H6 0.9500
C6 C7 1.379(4)
C7 H7 0.9500
C8 H8A 0.9900
C8 H8B 0.9900
C8 C9 1.493(4)
C9 C10 1.408(4)
C9 C14 1.390(4)
C10 C11 1.388(4)
C11 H11 0.9500
C11 C12 1.390(5)
C12 H12 0.9500
C12 C13 1.381(5)
C13 H13 0.9500
C13 C14 1.383(5)
C14 H14 0.9500
C15 C16 1.391(4)
C15 C20 1.395(4)
C16 H16 0.9500
C16 C17 1.395(4)
C17 H17 0.9500
C17 C18 1.376(6)
C18 H18 0.9500
C18 C19 1.373(6)
C19 H19 0.9500
C19 C20 1.387(4)
C20 H20 0.9500
C21 C22 1.399(4)
C21 C26 1.395(4)
C22 H22 0.9500
C22 C23 1.386(4)
C23 H23 0.9500
C23 C24 1.396(4)
C24 C25 1.381(4)
C24 C27 1.515(4)
C25 H25 0.9500
C25 C26 1.388(4)
C26 H26 0.9500
C27 H27A 0.9800
C27 H27B 0.9800
C27 H27C 0.9800
C28A C29A 1.3900
C28A C33A 1.3900
C29A H29A 0.9500
C29A C30A 1.3900
C30A H30A 0.9500
C30A C31A 1.3900
C31A C32A 1.3900
C31A C34A 1.536(8)
C32A H32A 0.9500
C32A C33A 1.3900
C33A H33A 0.9500
C34A H34A 0.9800
C34A H34B 0.9800
C34A H34C 0.9800
C28B C29B 1.3900
C28B C33B 1.3900
C29B H29B 0.9500
C29B C30B 1.3900
C30B H30B 0.9500
C30B C31B 1.3900
C31B C32B 1.3900
C31B C34B 1.537(8)
C32B H32B 0.9500
C32B C33B 1.3900
C33B H33B 0.9500
C34B H34D 0.9800
C34B H34E 0.9800
C34B H34F 0.9800
C35 H35A 0.9800
C35 H35B 0.9800
C35 H35C 0.9800
C36 H36A 0.9800
C36 H36B 0.9800
C36 H36C 0.9800
C37 H37A 0.9800
C37 H37B 0.9800
C37 H37C 0.9800

loop_
_geom_torsion_atom_site_label_1
_geom_torsion_atom_site_label_2
_geom_torsion_atom_site_label_3
_geom_torsion_atom_site_label_4
_geom_torsion
Ta P C1 C2 42.1(2)
Ta P C8 C9 57.68(19)
Ta P C15 C16 -58.1(3)
Ta P C15 C20 122.0(2)
Ta N1 C3 C2 75.8(3)
Ta N1 C3 C4 -102.1(3)
Ta N1 C21 C22 -175.7(2)
Ta N1 C21 C26 2.3(4)
Ta N2 C10 C9 89.1(3)
Ta N2 C10 C11 -89.3(3)
Ta N2 C28A C29A -73.0(4)
Ta N2 C28A C33A 107.5(4)
Ta N2 C28B C29B -37.5(5)
Ta N2 C28B C33B 136.8(3)
P C1 C2 C3 -69.4(3)
P C1 C2 C7 112.7(3)
P C8 C9 C10 -58.3(3)
P C8 C9 C14 114.3(3)
P C15 C16 C17 -177.0(3)
P C15 C20 C19 178.4(2)
N1 C3 C4 C5 174.3(3)
N1 C21 C22 C23 178.6(3)
N1 C21 C26 C25 -178.4(3)
N2 C10 C11 C12 -178.9(4)
N2 C28A C29A C30A -179.5(5)
N2 C28A C33A C32A 179.5(5)
N2 C28B C29B C30B 174.5(5)
N2 C28B C33B C32B -174.2(5)
C1 P C8 C9 169.17(18)
C1 P C15 C16 179.8(2)
C1 P C15 C20 -0.1(3)
C1 C2 C3 N1 10.3(4)
C1 C2 C3 C4 -171.7(2)
C1 C2 C7 C6 173.5(3)
C2 C3 C4 C5 -3.6(4)
C3 N1 C21 C22 25.6(4)
C3 N1 C21 C26 -156.4(3)
C3 C2 C7 C6 -4.4(4)
C3 C4 C5 C6 -0.9(4)
C4 C5 C6 C7 2.8(5)
C5 C6 C7 C2 -0.1(5)
C7 C2 C3 N1 -171.8(2)
C7 C2 C3 C4 6.2(4)
C8 P C1 C2 -72.1(2)
C8 P C15 C16 69.1(3)
C8 P C15 C20 -110.8(3)
C8 C9 C10 N2 -9.0(4)
C8 C9 C10 C11 169.4(3)
C8 C9 C14 C13 -171.2(4)
C9 C10 C11 C12 2.8(5)
C10 N2 C28A C29A 116.0(4)
C10 N2 C28A C33A -63.5(5)
C10 N2 C28B C29B 148.7(3)
C10 N2 C28B C33B -36.9(5)
C10 C9 C14 C13 1.4(5)
C10 C11 C12 C13 -0.1(7)
C11 C12 C13 C14 -1.9(7)
C12 C13 C14 C9 1.2(7)
C14 C9 C10 N2 178.2(3)
C14 C9 C10 C11 -3.4(5)
C15 P C1 C2 178.09(19)
C15 P C8 C9 -80.6(2)
C15 C16 C17 C18 -2.0(5)
C16 C15 C20 C19 -1.5(4)
C16 C17 C18 C19 -0.4(6)
C17 C18 C19 C20 1.8(6)
C18 C19 C20 C15 -0.9(5)
C20 C15 C16 C17 2.9(5)
C21 N1 C3 C2 -122.0(3)
C21 N1 C3 C4 60.0(3)
C21 C22 C23 C24 -0.4(5)
C22 C21 C26 C25 -0.3(4)
C22 C23 C24 C25 0.2(5)
C22 C23 C24 C27 -179.6(3)
C23 C24 C25 C26 -0.1(5)
C24 C25 C26 C21 0.1(5)
C26 C21 C22 C23 0.5(4)
C27 C24 C25 C26 179.7(3)
C28A N2 C10 C9 -100.0(4)
C28A N2 C10 C11 81.6(4)
C28A C29A C30A C31A 0.0
C29A C28A C33A C32A 0.0
C29A C30A C31A C32A 0.0
C29A C30A C31A C34A 179.2(7)
C30A C31A C32A C33A 0.0
C31A C32A C33A C28A 0.0
C33A C28A C29A C30A 0.0
C34A C31A C32A C33A -179.2(7)
C28B N2 C10 C9 -96.6(4)
C28B N2 C10 C11 85.0(4)
C28B C29B C30B C31B 0.0
C29B C28B C33B C32B 0.0
C29B C30B C31B C32B 0.0
C29B C30B C31B C34B -178.4(8)
C30B C31B C32B C33B 0.0
C31B C32B C33B C28B 0.0
C33B C28B C29B C30B 0.0
C34B C31B C32B C33B 178.4(8)

loop_
_platon_squeeze_void_nr
_platon_squeeze_void_average_x
_platon_squeeze_void_average_y
_platon_squeeze_void_average_z
_platon_squeeze_void_volume
_platon_squeeze_void_count_electrons
_platon_squeeze_void_content
1 0.005 0.500 0.500 188 40 'pentane or ether'
2 0.500 1.000 1.000 147 41 'pentane or ether'
